data_2210048
loop_
_publ_author_name
'Wang, Xin-Qiang'
'Yu, Wen-Tao'
'Xu, Dong'
'Geng, Yan-Ling'

_publ_section_title
;
 Poly[[\m-aqua-tetra-\m-thiocyanato-manganese(II)mercury(II)] sulfolane
 solvate]
;
_journal_coeditor_code AT2066
_journal_issue 9
_journal_name_full 'Acta Crystallographica Section E'
_journal_page_first m2249
_journal_page_last m2251
_journal_paper_doi 10.1107/S160053680603176X
_journal_volume 62
_journal_year 2006
_chemical_formula_iupac '[Mn Hg (N C S)4 (H2 O)] , C4 H8 O2 S'
_chemical_formula_moiety 'C4 H2 Hg Mn N4 O S4 , C4 H8 O2 S'
_chemical_formula_sum 'C8 H10 Hg Mn N4 O3 S5'
_chemical_formula_weight 626.03
_chemical_name_systematic
;Poly[[\m-aqua-tetra-\m-thiocyanato-manganese(II)mercury(II)] sulfolane
 solvate]
;
_space_group_IT_number 14
_symmetry_cell_setting monoclinic
_symmetry_space_group_name_Hall '-P 2yn'
_symmetry_space_group_name_H-M 'P 1 21/n 1'
_atom_sites_solution_hydrogens geom
_atom_sites_solution_primary direct
_atom_sites_solution_secondary difmap
_audit_creation_method SHELXL97
_cell_angle_alpha 90.00
_cell_angle_beta 92.034(9)
_cell_angle_gamma 90.00
_cell_formula_units_Z 4
_cell_length_a 8.6605(9)
_cell_length_b 17.1620(18)
_cell_length_c 12.1745(13)
_cell_measurement_reflns_used 39
_cell_measurement_temperature 296(2)
_cell_measurement_theta_max 12.46
_cell_measurement_theta_min 5.04
_cell_volume 1808.4(3)
_computing_cell_refinement XSCANS
_computing_data_collection 'XSCANS (Siemens, 1996)'
_computing_data_reduction 'SHELXTL (Bruker, 1997)'
_computing_molecular_graphics SHELXTL
_computing_publication_material 'WinGX (Farrugia, 1999)'
_computing_structure_refinement SHELXTL
_computing_structure_solution 'SIR97 (Altomare <i>et al.</i>,  1999)'
_diffrn_ambient_temperature 296(2)
_diffrn_measured_fraction_theta_full 1.000
_diffrn_measured_fraction_theta_max 1.000
_diffrn_measurement_device_type 'Bruker P4'
_diffrn_measurement_method \w
_diffrn_radiation_monochromator graphite
_diffrn_radiation_source 'fine-focus sealed tube'
_diffrn_radiation_type MoK\a
_diffrn_radiation_wavelength 0.71073
_diffrn_reflns_av_R_equivalents 0.0287
_diffrn_reflns_av_sigmaI/netI 0.0569
_diffrn_reflns_limit_h_max 1
_diffrn_reflns_limit_h_min -10
_diffrn_reflns_limit_k_max 1
_diffrn_reflns_limit_k_min -21
_diffrn_reflns_limit_l_max 15
_diffrn_reflns_limit_l_min -15
_diffrn_reflns_number 4825
_diffrn_reflns_theta_full 26.49
_diffrn_reflns_theta_max 26.49
_diffrn_reflns_theta_min 2.05
_diffrn_standards_decay_% 0
_diffrn_standards_interval_count 97
_diffrn_standards_number 3
_exptl_absorpt_coefficient_mu 9.767
_exptl_absorpt_correction_T_max 0.376
_exptl_absorpt_correction_T_min 0.315
_exptl_absorpt_correction_type psi-scan
_exptl_absorpt_process_details '(XSCANS; Siemens, 1996)'
_exptl_crystal_colour colourless
_exptl_crystal_density_diffrn 2.299
_exptl_crystal_density_method 'not measured'
_exptl_crystal_description prism
_exptl_crystal_F_000 1180
_exptl_crystal_size_max 0.20
_exptl_crystal_size_mid 0.10
_exptl_crystal_size_min 0.10
_refine_diff_density_max 1.111
_refine_diff_density_min -0.938
_refine_ls_extinction_coef 0.00342(14)
_refine_ls_extinction_expression Fc^*^=kFc[1+0.001xFc^2^\l^3^/sin(2\q)]^-1/4^
_refine_ls_extinction_method 'SHELXTL (Bruker, 1997)'
_refine_ls_goodness_of_fit_ref 0.982
_refine_ls_hydrogen_treatment mixed
_refine_ls_matrix_type full
_refine_ls_number_parameters 209
_refine_ls_number_reflns 3752
_refine_ls_number_restraints 15
_refine_ls_restrained_S_all 1.077
_refine_ls_R_factor_all 0.0714
_refine_ls_R_factor_gt 0.0361
_refine_ls_shift/su_max 0.001
_refine_ls_shift/su_mean 0.000
_refine_ls_structure_factor_coef Fsqd
_refine_ls_weighting_details 'calc w = 1/[\s^2^(Fo^2^)+(0.0266P)^2^] where P=(Fo^2^+2Fc^2^)/3'
_refine_ls_weighting_scheme calc
_refine_ls_wR_factor_gt 0.0625
_refine_ls_wR_factor_ref 0.0716
_reflns_number_gt 2500
_reflns_number_total 3752
_reflns_threshold_expression I>2\s(I)
_cod_data_source_file at2066.cif
_cod_data_source_block I
_cod_original_sg_symbol_H-M 'P 21/n'
_cod_database_code 2210048
_cod_database_fobs_code 2210048

loop_
_symmetry_equiv_pos_as_xyz
'x, y, z'
'-x+1/2, y+1/2, -z+1/2'
'-x, -y, -z'
'x-1/2, -y-1/2, z-1/2'

loop_
_atom_site_type_symbol
_atom_site_label
_atom_site_fract_x
_atom_site_fract_y
_atom_site_fract_z
_atom_site_U_iso_or_equiv
_atom_site_adp_type
_atom_site_calc_flag
_atom_site_refinement_flags
_atom_site_occupancy
C C1 0.8259(9) 0.2642(5) 0.5761(6) 0.037(2) Uani d . 1
C C2 0.3419(9) 0.1879(4) 0.4232(6) 0.0313(18) Uani d . 1
C C3 0.5292(9) 0.4269(4) 0.2615(6) 0.0336(19) Uani d . 1
C C4 0.3687(9) 0.3655(4) 0.7460(5) 0.0298(18) Uani d . 1
C C5 0.5020(14) 0.1332(6) 0.6884(8) 0.076(4) Uani d D 1
H H5A 0.5789 0.1517 0.6385 0.091 Uiso calc R 1
H H5B 0.4003 0.1479 0.6595 0.091 Uiso calc R 1
C C6 0.5306(19) 0.1662(7) 0.8002(9) 0.124(5) Uani d DU 1
H H6A 0.6372 0.1834 0.8077 0.149 Uiso calc R 1
H H6B 0.4649 0.2114 0.8092 0.149 Uiso calc R 1
C C7 0.5004(18) 0.1096(6) 0.8868(8) 0.110(5) Uani d D 1
H H7A 0.4064 0.1244 0.9224 0.132 Uiso calc R 1
H H7B 0.5844 0.1116 0.9416 0.132 Uiso calc R 1
C C8 0.4840(13) 0.0282(6) 0.8466(7) 0.065(3) Uani d D 1
H H8A 0.3815 0.0084 0.8600 0.078 Uiso calc R 1
H H8B 0.5596 -0.0054 0.8834 0.078 Uiso calc R 1
N N1 0.8844(8) 0.2105(4) 0.5410(5) 0.0446(19) Uani d . 1
N N2 1.2290(8) 0.1632(4) 0.4564(5) 0.0402(16) Uani d . 1
N N3 1.0540(9) 0.0905(4) 0.6736(5) 0.0423(19) Uani d . 1
N N4 0.9272(8) 0.1140(4) 0.3261(5) 0.0394(18) Uani d . 1
O O1 0.8417(6) 0.0098(4) 0.5114(5) 0.0314(13) Uani d . 1
O O2 0.3954(9) -0.0065(5) 0.6443(7) 0.091(3) Uani d . 1
O O3 0.6689(7) 0.0066(4) 0.6878(5) 0.067(2) Uani d . 1
S S1 0.7453(3) 0.34179(15) 0.63208(17) 0.0462(6) Uani d . 1
S S2 0.5024(3) 0.22395(15) 0.37626(19) 0.0577(7) Uani d . 1
S S3 0.4915(4) 0.46071(15) 0.38531(17) 0.0649(8) Uani d U 1
S S4 0.2770(2) 0.33364(16) 0.63267(15) 0.0470(6) Uani d . 1
S S5 0.5151(3) 0.03230(14) 0.70517(16) 0.0384(5) Uani d . 1
Mn Mn1 1.01482(15) 0.10850(6) 0.49682(9) 0.0276(3) Uani d . 1
Hg Hg1 0.50509(4) 0.339533(19) 0.50594(2) 0.03523(12) Uani d . 1
H H1A 0.776(10) 0.016(5) 0.470(7) 0.03(3) Uiso d . 1
H H1B 0.783(11) 0.003(5) 0.559(8) 0.06(3) Uiso d . 1

loop_
_atom_site_aniso_label
_atom_site_aniso_U_11
_atom_site_aniso_U_22
_atom_site_aniso_U_33
_atom_site_aniso_U_12
_atom_site_aniso_U_13
_atom_site_aniso_U_23
C1 0.033(5) 0.039(5) 0.039(4) -0.003(4) -0.001(4) 0.003(4)
C2 0.035(5) 0.029(4) 0.029(4) -0.003(4) 0.000(4) -0.005(3)
C3 0.043(5) 0.029(4) 0.028(4) -0.001(4) -0.007(4) 0.000(3)
C4 0.034(4) 0.034(4) 0.022(3) 0.007(4) 0.010(3) 0.004(3)
C5 0.102(10) 0.049(7) 0.076(7) -0.002(7) -0.010(7) 0.021(6)
C6 0.171(10) 0.083(8) 0.115(8) -0.019(8) -0.028(8) -0.013(7)
C7 0.166(15) 0.117(12) 0.049(6) -0.022(12) 0.025(8) -0.021(8)
C8 0.077(8) 0.074(8) 0.046(5) 0.022(7) 0.029(5) 0.017(5)
N1 0.053(5) 0.040(5) 0.041(4) 0.018(4) 0.001(4) 0.003(4)
N2 0.041(4) 0.042(4) 0.038(3) -0.012(4) 0.002(3) -0.001(4)
N3 0.059(5) 0.044(5) 0.025(3) 0.001(4) 0.000(3) -0.001(3)
N4 0.051(5) 0.040(4) 0.026(3) -0.009(4) 0.000(3) 0.007(3)
O1 0.028(3) 0.039(4) 0.027(3) 0.001(3) 0.002(3) 0.001(3)
O2 0.071(5) 0.085(6) 0.113(6) -0.005(5) -0.042(5) -0.025(5)
O3 0.047(4) 0.105(6) 0.050(3) 0.018(5) 0.017(3) -0.004(4)
S1 0.0424(13) 0.0474(14) 0.0480(11) 0.0106(13) -0.0088(10) -0.0206(12)
S2 0.0564(16) 0.0607(17) 0.0580(14) -0.0277(15) 0.0286(12) -0.0323(13)
S3 0.128(2) 0.0408(13) 0.0269(10) 0.0028(16) 0.0122(13) -0.0010(10)
S4 0.0367(12) 0.0744(17) 0.0300(9) -0.0109(14) 0.0035(9) -0.0087(12)
S5 0.0362(12) 0.0456(12) 0.0334(10) -0.0014(11) 0.0020(9) -0.0026(9)
Mn1 0.0328(7) 0.0270(5) 0.0230(5) -0.0023(6) 0.0021(5) 0.0011(5)
Hg1 0.04130(19) 0.03670(17) 0.02776(16) -0.0033(2) 0.00241(11) -0.00115(17)

loop_
_atom_type_symbol
_atom_type_description
_atom_type_scat_dispersion_real
_atom_type_scat_dispersion_imag
_atom_type_scat_source
C C 0.0033 0.0016 'International Tables Vol C Tables 4.2.6.8 and 6.1.1.4'
H H 0.0000 0.0000 'International Tables Vol C Tables 4.2.6.8 and 6.1.1.4'
N N 0.0061 0.0033 'International Tables Vol C Tables 4.2.6.8 and 6.1.1.4'
O O 0.0106 0.0060 'International Tables Vol C Tables 4.2.6.8 and 6.1.1.4'
S S 0.1246 0.1234 'International Tables Vol C Tables 4.2.6.8 and 6.1.1.4'
Mn Mn 0.3368 0.7283 'International Tables Vol C Tables 4.2.6.8 and 6.1.1.4'
Hg Hg -2.3894 9.2266 'International Tables Vol C Tables 4.2.6.8 and 6.1.1.4'

loop_
_geom_angle_atom_site_label_1
_geom_angle_atom_site_label_2
_geom_angle_atom_site_label_3
_geom_angle_site_symmetry_1
_geom_angle_site_symmetry_3
_geom_angle
_geom_angle_publ_flag
N1 C1 S1 . . 177.5(8) y
N2 C2 S2 1_455 . 179.4(8) y
N3 C3 S3 4_565 . 174.7(8) y
N4 C4 S4 4_566 . 177.3(8) y
C6 C5 S5 . . 105.3(7) ?
C6 C5 H5A . . 110.7 ?
S5 C5 H5A . . 110.7 ?
C6 C5 H5B . . 110.7 ?
S5 C5 H5B . . 110.7 ?
H5A C5 H5B . . 108.8 ?
C7 C6 C5 . . 112.2(9) ?
C7 C6 H6A . . 109.2 ?
C5 C6 H6A . . 109.2 ?
C7 C6 H6B . . 109.2 ?
C5 C6 H6B . . 109.2 ?
H6A C6 H6B . . 107.9 ?
C6 C7 C8 . . 113.9(9) ?
C6 C7 H7A . . 108.8 ?
C8 C7 H7A . . 108.8 ?
C6 C7 H7B . . 108.8 ?
C8 C7 H7B . . 108.8 ?
H7A C7 H7B . . 107.7 ?
C7 C8 S5 . . 105.7(7) ?
C7 C8 H8A . . 110.6 ?
S5 C8 H8A . . 110.6 ?
C7 C8 H8B . . 110.6 ?
S5 C8 H8B . . 110.6 ?
H8A C8 H8B . . 108.7 ?
C1 N1 Mn1 . . 171.6(7) y
C2 N2 Mn1 1_655 . 171.9(6) y
C3 N3 Mn1 4_666 . 158.9(7) y
C4 N4 Mn1 4_665 . 162.8(7) y
Mn1 O1 Mn1 . 3_756 106.6(2) y
Mn1 O1 H1A . . 109(6) ?
Mn1 O1 H1A 3_756 . 118(6) ?
Mn1 O1 H1B . . 127(7) ?
Mn1 O1 H1B 3_756 . 105(7) ?
H1A O1 H1B . . 91(8) ?
C1 S1 Hg1 . . 95.0(3) y
C2 S2 Hg1 . . 93.8(3) y
C3 S3 Hg1 . . 103.4(3) y
C4 S4 Hg1 . . 97.6(3) y
O2 S5 O3 . . 116.5(5) ?
O2 S5 C5 . . 111.2(5) ?
O3 S5 C5 . . 110.2(5) ?
O2 S5 C8 . . 111.1(6) ?
O3 S5 C8 . . 108.1(5) ?
C5 S5 C8 . . 98.2(5) ?
N2 Mn1 N1 . . 99.5(3) y
N2 Mn1 N3 . . 100.5(3) y
N1 Mn1 N3 . . 86.2(2) y
N2 Mn1 N4 . . 92.1(2) y
N1 Mn1 N4 . . 92.0(3) y
N3 Mn1 N4 . . 167.4(3) y
N2 Mn1 O1 . . 156.8(2) y
N1 Mn1 O1 . . 103.4(3) y
N3 Mn1 O1 . . 84.1(2) y
N4 Mn1 O1 . . 84.2(2) y
N2 Mn1 O1 . 3_756 84.7(2) y
N1 Mn1 O1 . 3_756 167.9(2) y
N3 Mn1 O1 . 3_756 81.9(2) y
N4 Mn1 O1 . 3_756 99.2(2) y
O1 Mn1 O1 . 3_756 73.4(2) y
S2 Hg1 S1 . . 112.17(8) y
S2 Hg1 S3 . . 106.30(8) y
S1 Hg1 S3 . . 110.86(10) y
S2 Hg1 S4 . . 110.82(8) y
S1 Hg1 S4 . . 105.65(7) y
S3 Hg1 S4 . . 111.12(9) y

loop_
_geom_bond_atom_site_label_1
_geom_bond_atom_site_label_2
_geom_bond_site_symmetry_2
_geom_bond_distance
_geom_bond_publ_flag
C1 N1 . 1.142(10) y
C1 S1 . 1.661(9) y
C2 N2 1_455 1.152(9) y
C2 S2 . 1.643(8) y
C3 N3 4_565 1.138(9) y
C3 S3 . 1.658(7) y
C4 N4 4_566 1.139(9) y
C4 S4 . 1.659(8) y
C5 C6 . 1.487(9) ?
C5 S5 . 1.747(10) ?
C5 H5A . 0.9700 ?
C5 H5B . 0.9700 ?
C6 C7 . 1.465(9) ?
C6 H6A . 0.9700 ?
C6 H6B . 0.9700 ?
C7 C8 . 1.484(9) ?
C7 H7A . 0.9700 ?
C7 H7B . 0.9700 ?
C8 S5 . 1.754(8) ?
C8 H8A . 0.9700 ?
C8 H8B . 0.9700 ?
N1 Mn1 . 2.161(7) y
N2 C2 1_655 1.152(9) ?
N2 Mn1 . 2.151(7) y
N3 C3 4_666 1.138(9) ?
N3 Mn1 . 2.189(6) y
N4 C4 4_665 1.139(9) ?
N4 Mn1 . 2.190(6) y
O1 Mn1 . 2.274(6) y
O1 Mn1 3_756 2.384(6) y
O1 H1A . 0.75(8) ?
O1 H1B . 0.79(10) ?
O2 S5 . 1.419(7) y
O3 S5 . 1.426(6) y
S1 Hg1 . 2.542(2) y
S2 Hg1 . 2.535(2) y
S3 Hg1 . 2.546(2) y
S4 Hg1 . 2.551(2) y
Mn1 O1 3_756 2.384(6) ?

loop_
_geom_hbond_atom_site_label_D
_geom_hbond_atom_site_label_H
_geom_hbond_atom_site_label_A
_geom_hbond_site_symmetry_A
_geom_hbond_distance_DH
_geom_hbond_distance_HA
_geom_hbond_distance_DA
_geom_hbond_angle_DHA
O1 H1A O2 3_656 0.75(8) 2.01(8) 2.745(9) 168(9)
O1 H1B O3 . 0.79(10) 1.88(10) 2.660(8) 166(9)

loop_
_geom_torsion_atom_site_label_1
_geom_torsion_atom_site_label_2
_geom_torsion_atom_site_label_3
_geom_torsion_atom_site_label_4
_geom_torsion_site_symmetry_1
_geom_torsion_site_symmetry_4
_geom_torsion
_geom_torsion_publ_flag
S5 C5 C6 C7 . . -21.9(17) ?
C5 C6 C7 C8 . . 13(2) ?
C6 C7 C8 S5 . . 1.9(17) ?
C6 C5 S5 O2 . . 136.9(10) ?
C6 C5 S5 O3 . . -92.3(10) ?
C6 C5 S5 C8 . . 20.5(11) ?
C7 C8 S5 O2 . . -129.9(9) ?
C7 C8 S5 O3 . . 101.1(9) ?
C7 C8 S5 C5 . . -13.4(10) ?
C3 N3 Mn1 N2 4_666 . 176.7(19) ?
C3 N3 Mn1 N1 4_666 . 77.7(19) ?
C3 N3 Mn1 N4 4_666 . -4(3) ?
C3 N3 Mn1 O1 4_666 . -26.2(19) ?
C3 N3 Mn1 O1 4_666 3_756 -100.3(19) ?
C4 N4 Mn1 N2 4_665 . -89(2) ?
C4 N4 Mn1 N1 4_665 . 11(2) ?
C4 N4 Mn1 N3 4_665 . 92(3) ?
C4 N4 Mn1 O1 4_665 . 114(2) ?
C4 N4 Mn1 O1 4_665 3_756 -174(2) ?
Mn1 O1 Mn1 N2 3_756 . 19.7(7) ?
Mn1 O1 Mn1 N1 3_756 . -167.9(2) ?
Mn1 O1 Mn1 N3 3_756 . -83.2(3) ?
Mn1 O1 Mn1 N4 3_756 . 101.4(3) ?
Mn1 O1 Mn1 O1 3_756 3_756 0.0 y
C2 S2 Hg1 S1 . . 119.5(3) ?
C2 S2 Hg1 S3 . . -119.2(3) ?
C2 S2 Hg1 S4 . . 1.7(3) ?
C1 S1 Hg1 S2 . . 3.3(3) ?
C1 S1 Hg1 S3 . . -115.4(3) ?
C1 S1 Hg1 S4 . . 124.2(3) ?
C3 S3 Hg1 S2 . . -13.6(3) ?
C3 S3 Hg1 S1 . . 108.5(3) ?
C3 S3 Hg1 S4 . . -134.3(3) ?
C4 S4 Hg1 S2 . . 141.2(3) ?
C4 S4 Hg1 S1 . . 19.5(3) ?
C4 S4 Hg1 S3 . . -100.8(3) ?
